data_7132160
loop_
_publ_author_name
'Kim, Jae Yeon'
'Davies, Thomas Q.'
'Fuerstner, Alois'

_publ_section_title
;
 Aminoalcohol derivatives by nickel-catalyzed enantioselective coupling of
 imines and dienol ethers
;
_journal_name_full 'Chemical Communications'
_journal_paper_doi 10.1039/D3CC04582J
_journal_year 2023
_chemical_absolute_configuration ad
_chemical_formula_moiety 'C18 H21 N O3 S'
_chemical_formula_sum 'C18 H21 N O3 S'
_chemical_formula_weight 331.42
_chemical_name_systematic
;
N-((1S,2S)-2-hydroxy-1-phenylpent-4-en-1-yl)-4-methylbenzenesulfonamide
;
_chemical_properties_physical none
_space_group_crystal_system triclinic
_space_group_IT_number 1
_space_group_name_Hall 'P 1'
_space_group_name_H-M_alt 'P 1'
_atom_sites_solution_hydrogens geom
_atom_sites_solution_primary dual
_atom_sites_solution_secondary difmap
_audit_block_code 14899
_audit_creation_date 2023-123-01
_audit_creation_method
;
Olex2 1.5
(compiled 2021.08.20 svn.r13c46975 for OlexSys, GUI svn.r6405)
;
_audit_update_record
;
2023-09-13 deposited with the CCDC.	2023-09-28 downloaded from the CCDC.
;
_cell_angle_alpha 63.794(2)
_cell_angle_beta 86.998(2)
_cell_angle_gamma 89.877(2)
_cell_formula_units_Z 2
_cell_length_a 7.7766(4)
_cell_length_b 10.4591(5)
_cell_length_c 11.6939(6)
_cell_measurement_reflns_used 9336
_cell_measurement_temperature 100(2)
_cell_measurement_theta_max 34.14
_cell_measurement_theta_min 2.62
_cell_volume 851.97(8)
_computing_cell_refinement 'SAINT V8.40B (Bruker AXS LLC, 2019)'
_computing_data_collection 'Bruker Instrument Service vV6.2.16'
_computing_data_reduction 'SAINT V8.40B (Bruker AXS LLC, 2019)'
_computing_molecular_graphics 'DIAMOND (Crystal Impact GbR, 1997-2022)'
_computing_publication_material 'Olex2 1.5 (Dolomanov et al., 2009)'
_computing_structure_refinement 'SHELXL 2018/3 (Sheldrick, 2015)'
_computing_structure_solution 'SHELXT 2018/2 (Sheldrick, 2018)'
_diffrn_ambient_temperature 100(2)
_diffrn_detector_area_resol_mean 66.67
_diffrn_measured_fraction_theta_full 1.000
_diffrn_measured_fraction_theta_max 0.999
_diffrn_measurement_device_type 'Bruker-AXS Kappa K3-System'
_diffrn_measurement_method 'CCD \f- and \w-scans'
_diffrn_radiation_monochromator 'Incoatec Montel multilayer mirrors'
_diffrn_radiation_source '1\mS Diamond'
_diffrn_radiation_type Mo-K\a
_diffrn_radiation_wavelength 0.71073
_diffrn_reflns_av_R_equivalents 0.0379
_diffrn_reflns_av_unetI/netI 0.0204
_diffrn_reflns_Laue_measured_fraction_full 1.000
_diffrn_reflns_Laue_measured_fraction_max 0.999
_diffrn_reflns_limit_h_max 12
_diffrn_reflns_limit_h_min -12
_diffrn_reflns_limit_k_max 16
_diffrn_reflns_limit_k_min -16
_diffrn_reflns_limit_l_max 18
_diffrn_reflns_limit_l_min -18
_diffrn_reflns_number 145574
_diffrn_reflns_point_group_measured_fraction_full 0.999
_diffrn_reflns_point_group_measured_fraction_max 0.998
_diffrn_reflns_theta_full 25.242
_diffrn_reflns_theta_max 34.202
_diffrn_reflns_theta_min 1.944
_diffrn_source_current 1.4
_diffrn_source_power 0.07
_diffrn_source_voltage 50.0
_diffrn_standards_number 0
_exptl_absorpt_coefficient_mu 0.204
_exptl_absorpt_correction_T_max 0.9974
_exptl_absorpt_correction_T_min 0.9363
_exptl_absorpt_correction_type multi-scan
_exptl_absorpt_process_details
;
Krause, L., Herbst-Irmer, R., Sheldrick, G. M., Stalke, D. (2015).
"Comparison of silver and molybdenum microfocus X-ray sources for
single-crystal structure determination"
J. Appl. Cryst. 48, 3-10.
doi:10.1107/S1600576714022985
;
_exptl_crystal_colour colourless
_exptl_crystal_colour_primary colourless
_exptl_crystal_density_diffrn 1.292
_exptl_crystal_description plate
_exptl_crystal_F_000 352
_exptl_crystal_recrystallization_method 'Re-crystallisation from solvent:  dichloromethane, hexane'
_exptl_crystal_size_max 0.493
_exptl_crystal_size_mid 0.321
_exptl_crystal_size_min 0.06
_refine_diff_density_max 0.476
_refine_diff_density_min -0.245
_refine_diff_density_rms 0.045
_refine_ls_abs_structure_details
;
 Flack x determined using 6708 quotients [(I+)-(I-)]/[(I+)+(I-)]
 (Parsons, Flack and Wagner, Acta Cryst. B69 (2013) 249-259).
;
_refine_ls_abs_structure_Flack 0.008(8)
_refine_ls_extinction_method none
_refine_ls_goodness_of_fit_ref 1.083
_refine_ls_hydrogen_treatment mixed
_refine_ls_matrix_type full
_refine_ls_number_parameters 433
_refine_ls_number_reflns 14138
_refine_ls_number_restraints 3
_refine_ls_restrained_S_all 1.083
_refine_ls_R_factor_all 0.0268
_refine_ls_R_factor_gt 0.0261
_refine_ls_shift/su_max 0.001
_refine_ls_shift/su_mean 0.000
_refine_ls_structure_factor_coef Fsqd
_refine_ls_weighting_details 'w=1/[\s^2^(Fo^2^)+(0.0447P)^2^+0.0642P] where P=(Fo^2^+2Fc^2^)/3'
_refine_ls_weighting_scheme calc
_refine_ls_wR_factor_gt 0.0704
_refine_ls_wR_factor_ref 0.0708
_reflns_Friedel_coverage 0.998
_reflns_Friedel_fraction_full 0.999
_reflns_Friedel_fraction_max 0.997
_reflns_number_gt 13864
_reflns_number_total 14138
_reflns_threshold_expression 'I > 2\s(I)'
_cod_data_source_file d3cc04582j2.cif
_cod_data_source_block 14899sadabs
_cod_depositor_comments
;
The following automatic conversions were performed:

data item '_exptl_absorpt_correction_type' value 'Multi-Scan' was
changed to 'multi-scan' in accordance with the
/home/data/users/saulius/crontab/automatic-downloads/rss-feeds/RSC/lib/dictionaries/cif_core.dic
dictionary named 'cif_core.dic' version 2.4.2 last updated on
2011-04-26.

Automatic conversion script
Id: cif_fix_values 8170 2020-07-09 18:12:32Z antanas 
;
_cod_database_code 7132160
_shelx_shelxl_version_number 2018/3
_shelx_space_group_comment
;
The symmetry employed for this shelxl refinement is uniquely defined
by the following loop, which should always be used as a source of
symmetry information in preference to the above space-group names.
They are only intended as comments.
;
_shelx_estimated_absorpt_t_max 0.988
_shelx_estimated_absorpt_t_min 0.906
_olex2_refinement_description
;
1. Fixed Uiso
 At 1.2 times of:
  All C(H) groups, All C(H,H) groups
 At 1.5 times of:
  All C(H,H,H) groups
2.a Ternary CH refined with riding coordinates:
 C4(H4), C5(H5), C24(H24), C25(H25)
2.b Secondary CH2 refined with riding coordinates:
 C3(H3A,H3B), C23(H23A,H23B)
2.c Aromatic/amide H refined with riding coordinates:
 C2(H2), C7(H7), C8(H8), C9(H9), C10(H10), C11(H11), C13(H13), C14(H14),
 C16(H16), C17(H17), C22(H22), C27(H27), C28(H28), C29(H29), C30(H30), C31(H31),
  C33(H33), C34(H34), C36(H36), C37(H37)
2.d X=CH2 refined with riding coordinates:
 C1(H1B,H1C), C21(H21A,H21B)
2.e Idealised Me refined as rotating group:
 C18(H18A,H18B,H18C), C38(H38A,H38B,H38C)
;
_olex2_submission_special_instructions 'No special instructions were received'

loop_
_space_group_symop_operation_xyz
'x, y, z'

loop_
_atom_site_label
_atom_site_type_symbol
_atom_site_fract_x
_atom_site_fract_y
_atom_site_fract_z
_atom_site_U_iso_or_equiv
_atom_site_adp_type
_atom_site_occupancy
_atom_site_site_symmetry_order
_atom_site_calc_flag
_atom_site_refinement_flags_posn
_atom_site_refinement_flags_adp
_atom_site_refinement_flags_occupancy
_atom_site_disorder_assembly
_atom_site_disorder_group
S1 S 0.58920(3) 0.41947(3) 0.70185(2) 0.01150(5) Uani 1 1 d . . . . .
O1 O 0.05247(11) 0.49307(10) 0.59121(8) 0.01587(15) Uani 1 1 d . . . . .
H1 H -0.039(3) 0.481(2) 0.579(2) 0.030(6) Uiso 1 1 d . . . . .
O2 O 0.60098(13) 0.30498(10) 0.82765(9) 0.01844(17) Uani 1 1 d . . . . .
O3 O 0.68412(11) 0.41191(9) 0.59473(9) 0.01510(15) Uani 1 1 d . . . . .
N1 N 0.39075(12) 0.43390(10) 0.66596(9) 0.01218(15) Uani 1 1 d . . . . .
H1A H 0.376(3) 0.473(2) 0.588(2) 0.021(5) Uiso 1 1 d . . . . .
C1 C -0.0210(2) 0.06207(18) 0.95038(16) 0.0308(3) Uani 1 1 d . . . . .
H1B H -0.136840 0.079169 0.926659 0.037 Uiso 1 1 calc R U . . .
H1C H 0.003233 -0.005956 1.034029 0.037 Uiso 1 1 calc R U . . .
C2 C 0.1070(2) 0.13317(14) 0.86673(14) 0.0221(2) Uani 1 1 d . . . . .
H2 H 0.221619 0.114002 0.892950 0.027 Uiso 1 1 calc R U . . .
C3 C 0.08035(17) 0.24196(14) 0.73326(13) 0.0181(2) Uani 1 1 d . . . . .
H3A H -0.031260 0.221679 0.706876 0.022 Uiso 1 1 calc R U . . .
H3B H 0.172414 0.233937 0.675181 0.022 Uiso 1 1 calc R U . . .
C4 C 0.08151(15) 0.39450(12) 0.71955(11) 0.01292(18) Uani 1 1 d . . . . .
H4 H -0.013762 0.402372 0.776785 0.015 Uiso 1 1 calc R U . . .
C5 C 0.25125(13) 0.44155(11) 0.75263(10) 0.01131(16) Uani 1 1 d . . . . .
H5 H 0.275814 0.371135 0.841313 0.014 Uiso 1 1 calc R U . . .
C6 C 0.23222(14) 0.58633(12) 0.75238(11) 0.01280(17) Uani 1 1 d . . . . .
C7 C 0.17063(17) 0.59156(15) 0.86431(13) 0.0193(2) Uani 1 1 d . . . . .
H7 H 0.144441 0.505236 0.938752 0.023 Uiso 1 1 calc R U . . .
C8 C 0.1470(2) 0.72109(18) 0.86871(16) 0.0273(3) Uani 1 1 d . . . . .
H8 H 0.103449 0.723169 0.945303 0.033 Uiso 1 1 calc R U . . .
C9 C 0.1871(2) 0.84696(17) 0.76101(19) 0.0293(3) Uani 1 1 d . . . . .
H9 H 0.174138 0.935735 0.764102 0.035 Uiso 1 1 calc R U . . .
C10 C 0.24647(19) 0.84342(14) 0.64798(16) 0.0244(3) Uani 1 1 d . . . . .
H10 H 0.272563 0.930007 0.573783 0.029 Uiso 1 1 calc R U . . .
C11 C 0.26781(16) 0.71343(13) 0.64321(12) 0.0172(2) Uani 1 1 d . . . . .
H11 H 0.306597 0.711578 0.565569 0.021 Uiso 1 1 calc R U . . .
C12 C 0.65632(14) 0.57752(12) 0.70645(11) 0.01303(17) Uani 1 1 d . . . . .
C13 C 0.70720(16) 0.69584(13) 0.59323(11) 0.01607(19) Uani 1 1 d . . . . .
H13 H 0.719102 0.688780 0.514960 0.019 Uiso 1 1 calc R U . . .
C14 C 0.74019(18) 0.82437(14) 0.59704(13) 0.0200(2) Uani 1 1 d . . . . .
H14 H 0.775991 0.905434 0.520474 0.024 Uiso 1 1 calc R U . . .
C15 C 0.72186(18) 0.83684(15) 0.71083(14) 0.0226(2) Uani 1 1 d . . . . .
C16 C 0.6762(2) 0.71538(17) 0.82344(14) 0.0251(3) Uani 1 1 d . . . . .
H16 H 0.667092 0.721631 0.902141 0.030 Uiso 1 1 calc R U . . .
C17 C 0.64396(18) 0.58583(15) 0.82204(12) 0.0198(2) Uani 1 1 d . . . . .
H17 H 0.613754 0.503590 0.899204 0.024 Uiso 1 1 calc R U . . .
C18 C 0.7479(3) 0.9786(2) 0.7121(2) 0.0359(4) Uani 1 1 d . . . . .
H18A H 0.796351 1.047840 0.628491 0.054 Uiso 1 1 calc R U . . .
H18B H 0.827302 0.968349 0.777870 0.054 Uiso 1 1 calc R U . . .
H18C H 0.636977 1.011940 0.730919 0.054 Uiso 1 1 calc R U . . .
S2 S 0.84912(3) 0.59998(2) 0.25116(2) 0.01171(5) Uani 1 1 d . . . . .
O4 O 0.30969(11) 0.53184(10) 0.40792(8) 0.01597(15) Uani 1 1 d . . . . .
H4A H 0.223(3) 0.546(2) 0.426(2) 0.026(5) Uiso 1 1 d . . . . .
O5 O 0.94729(11) 0.62860(10) 0.33857(9) 0.01627(15) Uani 1 1 d . . . . .
O6 O 0.85076(13) 0.70158(10) 0.11913(9) 0.01775(17) Uani 1 1 d . . . . .
N2 N 0.65094(12) 0.58023(10) 0.30881(9) 0.01145(15) Uani 1 1 d . . . . .
H2A H 0.645(3) 0.532(3) 0.386(2) 0.034(6) Uiso 1 1 d . . . . .
C21 C 0.5118(2) 0.95821(18) 0.04869(19) 0.0345(3) Uani 1 1 d . . . . .
H21A H 0.600788 0.964458 0.098750 0.041 Uiso 1 1 calc R U . . .
H21B H 0.518047 1.015816 -0.041027 0.041 Uiso 1 1 calc R U . . .
C22 C 0.3788(2) 0.86909(15) 0.10402(15) 0.0253(3) Uani 1 1 d . . . . .
H22 H 0.292259 0.865684 0.050982 0.030 Uiso 1 1 calc R U . . .
C23 C 0.35544(17) 0.77345(13) 0.24419(13) 0.0182(2) Uani 1 1 d . . . . .
H23A H 0.248464 0.798821 0.278364 0.022 Uiso 1 1 calc R U . . .
H23B H 0.452993 0.789640 0.287689 0.022 Uiso 1 1 calc R U . . .
C24 C 0.34523(14) 0.61588(12) 0.27469(11) 0.01212(17) Uani 1 1 d . . . . .
H24 H 0.249161 0.600863 0.227986 0.015 Uiso 1 1 calc R U . . .
C25 C 0.51093(13) 0.56072(11) 0.23792(10) 0.01081(16) Uani 1 1 d . . . . .
H25 H 0.539416 0.622829 0.145205 0.013 Uiso 1 1 calc R U . . .
C26 C 0.48784(14) 0.40958(11) 0.25413(11) 0.01230(17) Uani 1 1 d . . . . .
C27 C 0.52035(16) 0.29106(12) 0.36762(12) 0.01651(19) Uani 1 1 d . . . . .
H27 H 0.553789 0.303465 0.439132 0.020 Uiso 1 1 calc R U . . .
C28 C 0.50382(19) 0.15430(13) 0.37630(15) 0.0231(2) Uani 1 1 d . . . . .
H28 H 0.527000 0.073863 0.453625 0.028 Uiso 1 1 calc R U . . .
C29 C 0.4537(2) 0.13484(16) 0.27262(18) 0.0278(3) Uani 1 1 d . . . . .
H29 H 0.444039 0.041529 0.278585 0.033 Uiso 1 1 calc R U . . .
C30 C 0.4177(2) 0.25237(17) 0.16038(16) 0.0266(3) Uani 1 1 d . . . . .
H30 H 0.382126 0.239714 0.089493 0.032 Uiso 1 1 calc R U . . .
C31 C 0.43394(17) 0.38857(14) 0.15180(12) 0.0186(2) Uani 1 1 d . . . . .
H31 H 0.407873 0.468606 0.075020 0.022 Uiso 1 1 calc R U . . .
C32 C 0.91415(14) 0.43566(12) 0.25773(11) 0.01325(17) Uani 1 1 d . . . . .
C33 C 0.97766(16) 0.33239(13) 0.36933(12) 0.01628(19) Uani 1 1 d . . . . .
H33 H 0.997012 0.353288 0.438916 0.020 Uiso 1 1 calc R U . . .
C34 C 1.01251(17) 0.19797(13) 0.37775(13) 0.0191(2) Uani 1 1 d . . . . .
H34 H 1.057268 0.127439 0.453383 0.023 Uiso 1 1 calc R U . . .
C35 C 0.98285(17) 0.16515(14) 0.27707(13) 0.0194(2) Uani 1 1 d . . . . .
C36 C 0.92075(18) 0.27094(14) 0.16543(13) 0.0202(2) Uani 1 1 d . . . . .
H36 H 0.901386 0.250147 0.095793 0.024 Uiso 1 1 calc R U . . .
C37 C 0.88687(16) 0.40609(13) 0.15471(11) 0.01667(19) Uani 1 1 d . . . . .
H37 H 0.845593 0.477625 0.078101 0.020 Uiso 1 1 calc R U . . .
C38 C 1.0175(2) 0.01886(16) 0.28741(16) 0.0281(3) Uani 1 1 d . . . . .
H38A H 0.911220 -0.022533 0.275080 0.042 Uiso 1 1 calc R U . . .
H38B H 1.058001 -0.042117 0.372085 0.042 Uiso 1 1 calc R U . . .
H38C H 1.105817 0.025989 0.221805 0.042 Uiso 1 1 calc R U . . .

loop_
_atom_site_aniso_label
_atom_site_aniso_U_11
_atom_site_aniso_U_22
_atom_site_aniso_U_33
_atom_site_aniso_U_23
_atom_site_aniso_U_13
_atom_site_aniso_U_12
S1 0.00788(10) 0.01341(10) 0.01198(10) -0.00448(8) -0.00062(8) 0.00097(8)
O1 0.0092(3) 0.0232(4) 0.0142(3) -0.0073(3) -0.0019(3) 0.0004(3)
O2 0.0153(4) 0.0175(4) 0.0153(4) -0.0004(3) -0.0030(3) 0.0021(3)
O3 0.0100(3) 0.0188(4) 0.0178(4) -0.0095(3) 0.0012(3) 0.0016(3)
N1 0.0073(3) 0.0169(4) 0.0128(4) -0.0070(3) -0.0008(3) 0.0009(3)
C1 0.0381(9) 0.0305(7) 0.0236(6) -0.0120(5) 0.0017(6) -0.0085(6)
C2 0.0233(6) 0.0157(5) 0.0258(6) -0.0074(4) -0.0044(5) -0.0003(4)
C3 0.0155(5) 0.0180(5) 0.0228(5) -0.0108(4) -0.0007(4) -0.0017(4)
C4 0.0093(4) 0.0153(4) 0.0136(5) -0.0061(4) 0.0003(3) -0.0006(3)
C5 0.0079(4) 0.0140(4) 0.0114(4) -0.0052(3) 0.0004(3) 0.0000(3)
C6 0.0097(4) 0.0161(4) 0.0138(4) -0.0077(3) -0.0001(3) 0.0001(3)
C7 0.0166(5) 0.0263(6) 0.0195(5) -0.0147(5) 0.0039(4) -0.0033(4)
C8 0.0240(6) 0.0353(7) 0.0348(7) -0.0273(6) 0.0058(5) -0.0029(5)
C9 0.0246(7) 0.0254(6) 0.0479(9) -0.0260(6) 0.0030(6) 0.0002(5)
C10 0.0218(6) 0.0163(5) 0.0341(7) -0.0107(5) 0.0007(5) 0.0016(4)
C11 0.0167(5) 0.0154(5) 0.0183(5) -0.0064(4) 0.0002(4) 0.0021(4)
C12 0.0089(4) 0.0182(4) 0.0126(4) -0.0073(4) -0.0009(3) -0.0008(3)
C13 0.0169(5) 0.0170(5) 0.0148(4) -0.0076(4) 0.0015(4) -0.0016(4)
C14 0.0198(5) 0.0186(5) 0.0221(5) -0.0099(4) 0.0025(4) -0.0032(4)
C15 0.0199(6) 0.0262(6) 0.0291(6) -0.0190(5) -0.0013(5) -0.0037(4)
C16 0.0265(6) 0.0344(7) 0.0217(6) -0.0191(5) -0.0015(5) -0.0055(5)
C17 0.0190(5) 0.0281(6) 0.0139(5) -0.0107(4) -0.0008(4) -0.0036(4)
C18 0.0393(9) 0.0338(8) 0.0472(10) -0.0294(8) -0.0009(7) -0.0076(7)
S2 0.00779(10) 0.01322(10) 0.01338(11) -0.00533(9) 0.00052(8) 0.00029(8)
O4 0.0100(3) 0.0233(4) 0.0136(3) -0.0075(3) 0.0011(3) 0.0021(3)
O5 0.0103(3) 0.0203(4) 0.0214(4) -0.0118(3) -0.0032(3) 0.0004(3)
O6 0.0157(4) 0.0162(4) 0.0154(4) -0.0020(3) 0.0030(3) -0.0004(3)
N2 0.0072(3) 0.0152(4) 0.0121(4) -0.0062(3) 0.0001(3) 0.0005(3)
C21 0.0310(8) 0.0242(7) 0.0365(8) -0.0036(6) 0.0057(6) 0.0022(6)
C22 0.0261(7) 0.0160(5) 0.0283(6) -0.0042(5) -0.0063(5) 0.0044(5)
C23 0.0156(5) 0.0149(5) 0.0247(6) -0.0092(4) -0.0010(4) 0.0035(4)
C24 0.0081(4) 0.0138(4) 0.0137(4) -0.0053(3) -0.0010(3) 0.0013(3)
C25 0.0083(4) 0.0128(4) 0.0112(4) -0.0051(3) -0.0007(3) 0.0005(3)
C26 0.0105(4) 0.0133(4) 0.0142(4) -0.0071(3) -0.0001(3) 0.0000(3)
C27 0.0172(5) 0.0132(4) 0.0176(5) -0.0054(4) -0.0014(4) 0.0001(4)
C28 0.0216(6) 0.0129(5) 0.0311(7) -0.0064(4) -0.0022(5) -0.0002(4)
C29 0.0265(7) 0.0200(5) 0.0432(8) -0.0197(6) -0.0017(6) -0.0014(5)
C30 0.0297(7) 0.0276(6) 0.0324(7) -0.0219(6) -0.0038(6) -0.0009(5)
C31 0.0198(5) 0.0217(5) 0.0182(5) -0.0123(4) -0.0028(4) -0.0001(4)
C32 0.0098(4) 0.0160(4) 0.0149(4) -0.0079(4) 0.0005(3) 0.0020(3)
C33 0.0155(5) 0.0179(5) 0.0170(5) -0.0089(4) -0.0031(4) 0.0040(4)
C34 0.0203(5) 0.0177(5) 0.0203(5) -0.0092(4) -0.0038(4) 0.0060(4)
C35 0.0192(5) 0.0191(5) 0.0227(5) -0.0120(4) 0.0016(4) 0.0033(4)
C36 0.0226(6) 0.0232(5) 0.0191(5) -0.0134(4) 0.0007(4) 0.0033(4)
C37 0.0164(5) 0.0209(5) 0.0139(4) -0.0089(4) 0.0008(4) 0.0029(4)
C38 0.0362(8) 0.0204(6) 0.0326(7) -0.0164(5) 0.0011(6) 0.0045(5)

loop_
_atom_type_symbol
_atom_type_description
_atom_type_scat_dispersion_real
_atom_type_scat_dispersion_imag
_atom_type_scat_source
C C 0.0033 0.0016 'International Tables Vol C Tables 4.2.6.8 and 6.1.1.4'
H H 0.0000 0.0000 'International Tables Vol C Tables 4.2.6.8 and 6.1.1.4'
N N 0.0061 0.0033 'International Tables Vol C Tables 4.2.6.8 and 6.1.1.4'
O O 0.0106 0.0060 'International Tables Vol C Tables 4.2.6.8 and 6.1.1.4'
S S 0.1246 0.1234 'International Tables Vol C Tables 4.2.6.8 and 6.1.1.4'

loop_
_exptl_crystal_face_index_h
_exptl_crystal_face_index_k
_exptl_crystal_face_index_l
_exptl_crystal_face_perp_dist
-1.00 1.00 1.00 0.1800
-1.00 -1.00 -1.00 0.1900
0.00 1.00 1.00 0.1100
0.00 -1.00 -1.00 0.1100
0.00 -1.00 0.00 0.0200
0.00 1.00 0.00 0.0300
1.00 1.00 1.00 0.1900
3.00 0.00 -1.00 0.2300

loop_
_geom_angle_atom_site_label_1
_geom_angle_atom_site_label_2
_geom_angle_atom_site_label_3
_geom_angle
_geom_angle_site_symmetry_1
_geom_angle_site_symmetry_3
_geom_angle_publ_flag
O2 S1 O3 119.27(6) . . ?
O2 S1 N1 108.57(5) . . ?
O2 S1 C12 107.68(6) . . ?
O3 S1 N1 105.09(5) . . ?
O3 S1 C12 107.27(5) . . ?
N1 S1 C12 108.59(5) . . ?
C4 O1 H1 107.4(18) . . ?
S1 N1 H1A 114.9(15) . . ?
C5 N1 S1 121.98(7) . . ?
C5 N1 H1A 117.7(15) . . ?
H1B C1 H1C 120.0 . . ?
C2 C1 H1B 120.0 . . ?
C2 C1 H1C 120.0 . . ?
C1 C2 H2 118.3 . . ?
C1 C2 C3 123.47(14) . . ?
C3 C2 H2 118.3 . . ?
C2 C3 H3A 109.1 . . ?
C2 C3 H3B 109.1 . . ?
C2 C3 C4 112.69(10) . . ?
H3A C3 H3B 107.8 . . ?
C4 C3 H3A 109.1 . . ?
C4 C3 H3B 109.1 . . ?
O1 C4 C3 110.18(10) . . ?
O1 C4 H4 108.5 . . ?
O1 C4 C5 106.63(9) . . ?
C3 C4 H4 108.5 . . ?
C3 C4 C5 114.26(9) . . ?
C5 C4 H4 108.5 . . ?
N1 C5 C4 108.56(9) . . ?
N1 C5 H5 107.6 . . ?
N1 C5 C6 114.99(9) . . ?
C4 C5 H5 107.6 . . ?
C6 C5 C4 110.24(9) . . ?
C6 C5 H5 107.6 . . ?
C7 C6 C5 118.58(10) . . ?
C11 C6 C5 122.29(10) . . ?
C11 C6 C7 119.08(11) . . ?
C6 C7 H7 119.5 . . ?
C8 C7 C6 121.03(13) . . ?
C8 C7 H7 119.5 . . ?
C7 C8 H8 120.2 . . ?
C9 C8 C7 119.65(13) . . ?
C9 C8 H8 120.2 . . ?
C8 C9 H9 120.0 . . ?
C8 C9 C10 119.94(13) . . ?
C10 C9 H9 120.0 . . ?
C9 C10 H10 119.8 . . ?
C9 C10 C11 120.33(13) . . ?
C11 C10 H10 119.8 . . ?
C6 C11 C10 119.93(12) . . ?
C6 C11 H11 120.0 . . ?
C10 C11 H11 120.0 . . ?
C13 C12 S1 119.63(9) . . ?
C17 C12 S1 119.15(9) . . ?
C17 C12 C13 120.99(11) . . ?
C12 C13 H13 120.7 . . ?
C14 C13 C12 118.69(11) . . ?
C14 C13 H13 120.7 . . ?
C13 C14 H14 119.3 . . ?
C13 C14 C15 121.37(12) . . ?
C15 C14 H14 119.3 . . ?
C14 C15 C16 118.63(12) . . ?
C14 C15 C18 120.73(14) . . ?
C16 C15 C18 120.63(13) . . ?
C15 C16 H16 119.5 . . ?
C17 C16 C15 120.94(12) . . ?
C17 C16 H16 119.5 . . ?
C12 C17 H17 120.4 . . ?
C16 C17 C12 119.29(12) . . ?
C16 C17 H17 120.4 . . ?
C15 C18 H18A 109.5 . . ?
C15 C18 H18B 109.5 . . ?
C15 C18 H18C 109.5 . . ?
H18A C18 H18B 109.5 . . ?
H18A C18 H18C 109.5 . . ?
H18B C18 H18C 109.5 . . ?
O5 S2 N2 105.13(5) . . ?
O5 S2 C32 108.12(5) . . ?
O6 S2 O5 120.04(6) . . ?
O6 S2 N2 107.49(5) . . ?
O6 S2 C32 107.74(6) . . ?
N2 S2 C32 107.79(5) . . ?
C24 O4 H4A 109.8(18) . . ?
S2 N2 H2A 111.0(18) . . ?
C25 N2 S2 120.32(7) . . ?
C25 N2 H2A 116.9(18) . . ?
H21A C21 H21B 120.0 . . ?
C22 C21 H21A 120.0 . . ?
C22 C21 H21B 120.0 . . ?
C21 C22 H22 117.7 . . ?
C21 C22 C23 124.63(16) . . ?
C23 C22 H22 117.7 . . ?
C22 C23 H23A 109.0 . . ?
C22 C23 H23B 109.0 . . ?
C22 C23 C24 112.87(11) . . ?
H23A C23 H23B 107.8 . . ?
C24 C23 H23A 109.0 . . ?
C24 C23 H23B 109.0 . . ?
O4 C24 C23 110.04(10) . . ?
O4 C24 H24 108.6 . . ?
O4 C24 C25 107.11(9) . . ?
C23 C24 H24 108.6 . . ?
C23 C24 C25 113.73(10) . . ?
C25 C24 H24 108.6 . . ?
N2 C25 C24 108.42(9) . . ?
N2 C25 H25 107.2 . . ?
N2 C25 C26 114.48(9) . . ?
C24 C25 H25 107.2 . . ?
C26 C25 C24 111.87(9) . . ?
C26 C25 H25 107.2 . . ?
C27 C26 C25 122.16(10) . . ?
C31 C26 C25 118.91(10) . . ?
C31 C26 C27 118.93(10) . . ?
C26 C27 H27 120.0 . . ?
C26 C27 C28 120.06(12) . . ?
C28 C27 H27 120.0 . . ?
C27 C28 H28 119.8 . . ?
C29 C28 C27 120.46(13) . . ?
C29 C28 H28 119.8 . . ?
C28 C29 H29 120.2 . . ?
C30 C29 C28 119.65(12) . . ?
C30 C29 H29 120.2 . . ?
C29 C30 H30 120.1 . . ?
C29 C30 C31 119.89(13) . . ?
C31 C30 H30 120.1 . . ?
C26 C31 H31 119.5 . . ?
C30 C31 C26 120.98(12) . . ?
C30 C31 H31 119.5 . . ?
C33 C32 S2 119.69(9) . . ?
C33 C32 C37 120.74(11) . . ?
C37 C32 S2 119.32(9) . . ?
C32 C33 H33 120.4 . . ?
C32 C33 C34 119.13(11) . . ?
C34 C33 H33 120.4 . . ?
C33 C34 H34 119.4 . . ?
C33 C34 C35 121.11(11) . . ?
C35 C34 H34 119.4 . . ?
C34 C35 C36 118.77(11) . . ?
C34 C35 C38 120.99(12) . . ?
C36 C35 C38 120.24(12) . . ?
C35 C36 H36 119.5 . . ?
C37 C36 C35 120.97(11) . . ?
C37 C36 H36 119.5 . . ?
C32 C37 H37 120.4 . . ?
C36 C37 C32 119.27(11) . . ?
C36 C37 H37 120.4 . . ?
C35 C38 H38A 109.5 . . ?
C35 C38 H38B 109.5 . . ?
C35 C38 H38C 109.5 . . ?
H38A C38 H38B 109.5 . . ?
H38A C38 H38C 109.5 . . ?
H38B C38 H38C 109.5 . . ?

loop_
_geom_bond_atom_site_label_1
_geom_bond_atom_site_label_2
_geom_bond_distance
_geom_bond_site_symmetry_2
_geom_bond_publ_flag
S1 O2 1.4367(9) . ?
S1 O3 1.4528(9) . ?
S1 N1 1.6098(10) . ?
S1 C12 1.7588(12) . ?
O1 H1 0.76(3) . ?
O1 C4 1.4263(14) . ?
N1 H1A 0.83(2) . ?
N1 C5 1.4719(14) . ?
C1 H1B 0.9500 . ?
C1 H1C 0.9500 . ?
C1 C2 1.326(2) . ?
C2 H2 0.9500 . ?
C2 C3 1.4960(19) . ?
C3 H3A 0.9900 . ?
C3 H3B 0.9900 . ?
C3 C4 1.5315(17) . ?
C4 H4 1.0000 . ?
C4 C5 1.5358(16) . ?
C5 H5 1.0000 . ?
C5 C6 1.5199(15) . ?
C6 C7 1.3940(16) . ?
C6 C11 1.3926(16) . ?
C7 H7 0.9500 . ?
C7 C8 1.3898(19) . ?
C8 H8 0.9500 . ?
C8 C9 1.383(2) . ?
C9 H9 0.9500 . ?
C9 C10 1.393(2) . ?
C10 H10 0.9500 . ?
C10 C11 1.3943(18) . ?
C11 H11 0.9500 . ?
C12 C13 1.3932(16) . ?
C12 C17 1.3907(16) . ?
C13 H13 0.9500 . ?
C13 C14 1.3895(17) . ?
C14 H14 0.9500 . ?
C14 C15 1.3933(19) . ?
C15 C16 1.396(2) . ?
C15 C18 1.503(2) . ?
C16 H16 0.9500 . ?
C16 C17 1.3858(19) . ?
C17 H17 0.9500 . ?
C18 H18A 0.9800 . ?
C18 H18B 0.9800 . ?
C18 H18C 0.9800 . ?
S2 O5 1.4388(9) . ?
S2 O6 1.4360(10) . ?
S2 N2 1.6254(10) . ?
S2 C32 1.7604(11) . ?
O4 H4A 0.73(3) . ?
O4 C24 1.4222(14) . ?
N2 H2A 0.82(3) . ?
N2 C25 1.4694(14) . ?
C21 H21A 0.9500 . ?
C21 H21B 0.9500 . ?
C21 C22 1.326(2) . ?
C22 H22 0.9500 . ?
C22 C23 1.497(2) . ?
C23 H23A 0.9900 . ?
C23 H23B 0.9900 . ?
C23 C24 1.5258(17) . ?
C24 H24 1.0000 . ?
C24 C25 1.5284(16) . ?
C25 H25 1.0000 . ?
C25 C26 1.5166(15) . ?
C26 C27 1.3938(16) . ?
C26 C31 1.3932(16) . ?
C27 H27 0.9500 . ?
C27 C28 1.3942(17) . ?
C28 H28 0.9500 . ?
C28 C29 1.390(2) . ?
C29 H29 0.9500 . ?
C29 C30 1.387(2) . ?
C30 H30 0.9500 . ?
C30 C31 1.3887(19) . ?
C31 H31 0.9500 . ?
C32 C33 1.3907(16) . ?
C32 C37 1.3958(17) . ?
C33 H33 0.9500 . ?
C33 C34 1.3924(17) . ?
C34 H34 0.9500 . ?
C34 C35 1.3938(18) . ?
C35 C36 1.3964(19) . ?
C35 C38 1.5056(18) . ?
C36 H36 0.9500 . ?
C36 C37 1.3888(17) . ?
C37 H37 0.9500 . ?
C38 H38A 0.9800 . ?
C38 H38B 0.9800 . ?
C38 H38C 0.9800 . ?

loop_
_geom_torsion_atom_site_label_1
_geom_torsion_atom_site_label_2
_geom_torsion_atom_site_label_3
_geom_torsion_atom_site_label_4
_geom_torsion
_geom_torsion_site_symmetry_1
_geom_torsion_site_symmetry_2
_geom_torsion_site_symmetry_3
_geom_torsion_site_symmetry_4
_geom_torsion_publ_flag
S1 N1 C5 C4 -157.40(8) . . . . ?
S1 N1 C5 C6 78.60(11) . . . . ?
S1 C12 C13 C14 172.49(10) . . . . ?
S1 C12 C17 C16 -172.01(11) . . . . ?
O1 C4 C5 N1 -61.64(11) . . . . ?
O1 C4 C5 C6 65.14(11) . . . . ?
O2 S1 N1 C5 50.02(10) . . . . ?
O2 S1 C12 C13 160.78(10) . . . . ?
O2 S1 C12 C17 -24.54(11) . . . . ?
O3 S1 N1 C5 178.68(8) . . . . ?
O3 S1 C12 C13 31.24(11) . . . . ?
O3 S1 C12 C17 -154.07(10) . . . . ?
N1 S1 C12 C13 -81.85(10) . . . . ?
N1 S1 C12 C17 92.84(11) . . . . ?
N1 C5 C6 C7 -149.46(10) . . . . ?
N1 C5 C6 C11 33.05(15) . . . . ?
C1 C2 C3 C4 96.35(16) . . . . ?
C2 C3 C4 O1 -178.94(10) . . . . ?
C2 C3 C4 C5 61.05(14) . . . . ?
C3 C4 C5 N1 60.33(12) . . . . ?
C3 C4 C5 C6 -172.89(9) . . . . ?
C4 C5 C6 C7 87.43(12) . . . . ?
C4 C5 C6 C11 -90.05(13) . . . . ?
C5 C6 C7 C8 -178.52(12) . . . . ?
C5 C6 C11 C10 179.34(12) . . . . ?
C6 C7 C8 C9 -0.8(2) . . . . ?
C7 C6 C11 C10 1.87(18) . . . . ?
C7 C8 C9 C10 1.7(2) . . . . ?
C8 C9 C10 C11 -0.8(2) . . . . ?
C9 C10 C11 C6 -1.0(2) . . . . ?
C11 C6 C7 C8 -0.96(19) . . . . ?
C12 S1 N1 C5 -66.79(10) . . . . ?
C12 C13 C14 C15 -0.6(2) . . . . ?
C13 C12 C17 C16 2.60(19) . . . . ?
C13 C14 C15 C16 2.7(2) . . . . ?
C13 C14 C15 C18 -176.37(14) . . . . ?
C14 C15 C16 C17 -2.1(2) . . . . ?
C15 C16 C17 C12 -0.4(2) . . . . ?
C17 C12 C13 C14 -2.09(18) . . . . ?
C18 C15 C16 C17 176.89(15) . . . . ?
S2 N2 C25 C24 -152.91(8) . . . . ?
S2 N2 C25 C26 81.42(11) . . . . ?
S2 C32 C33 C34 173.66(10) . . . . ?
S2 C32 C37 C36 -173.03(10) . . . . ?
O4 C24 C25 N2 -61.69(11) . . . . ?
O4 C24 C25 C26 65.49(11) . . . . ?
O5 S2 N2 C25 175.07(8) . . . . ?
O5 S2 C32 C33 28.03(11) . . . . ?
O5 S2 C32 C37 -157.65(9) . . . . ?
O6 S2 N2 C25 46.11(10) . . . . ?
O6 S2 C32 C33 159.15(10) . . . . ?
O6 S2 C32 C37 -26.53(11) . . . . ?
N2 S2 C32 C33 -85.13(10) . . . . ?
N2 S2 C32 C37 89.19(10) . . . . ?
N2 C25 C26 C27 32.98(14) . . . . ?
N2 C25 C26 C31 -146.40(11) . . . . ?
C21 C22 C23 C24 -119.97(17) . . . . ?
C22 C23 C24 O4 -175.48(10) . . . . ?
C22 C23 C24 C25 64.36(14) . . . . ?
C23 C24 C25 N2 60.11(12) . . . . ?
C23 C24 C25 C26 -172.71(10) . . . . ?
C24 C25 C26 C27 -90.86(13) . . . . ?
C24 C25 C26 C31 89.76(12) . . . . ?
C25 C26 C27 C28 -177.46(11) . . . . ?
C25 C26 C31 C30 177.36(12) . . . . ?
C26 C27 C28 C29 -0.5(2) . . . . ?
C27 C26 C31 C30 -2.04(19) . . . . ?
C27 C28 C29 C30 -0.8(2) . . . . ?
C28 C29 C30 C31 0.7(2) . . . . ?
C29 C30 C31 C26 0.7(2) . . . . ?
C31 C26 C27 C28 1.92(18) . . . . ?
C32 S2 N2 C25 -69.77(9) . . . . ?
C32 C33 C34 C35 -0.8(2) . . . . ?
C33 C32 C37 C36 1.23(19) . . . . ?
C33 C34 C35 C36 1.4(2) . . . . ?
C33 C34 C35 C38 -178.83(13) . . . . ?
C34 C35 C36 C37 -0.8(2) . . . . ?
C35 C36 C37 C32 -0.5(2) . . . . ?
C37 C32 C33 C34 -0.58(18) . . . . ?
C38 C35 C36 C37 179.50(13) . . . . ?
